data_7014804
loop_
_publ_author_name
'Ballesteros-Garrido, Rafael'
'Bonnafoux, Laurence'
'Blanco, Fernando'
'Ballesteros, Rafael'
'Leroux, Fr\'ed\'eric R'
'Abarca, Bel\'en'
'Colobert, Fran\,coise'
'Alkorta, Ibon'
'Elguero, Jos\'e'

_publ_section_title
;
 [1,2,3]Triazolo[1,5-a]pyridyl phosphines reflecting the influence of
 phosphorus lone pair orientation on spectroscopic properties.
;
_journal_issue 6
_journal_name_full 'Dalton transactions (Cambridge, England : 2003)'
_journal_page_first 1387
_journal_page_last 1395
_journal_paper_doi 10.1039/c0dt01183e
_journal_volume 40
_journal_year 2011
_chemical_formula_moiety 'C18 H14 N3 P'
_chemical_formula_sum 'C18 H14 N3 P'
_chemical_formula_weight 303.29
_chemical_name_systematic
;
?
;
_space_group_IT_number 14
_symmetry_cell_setting monoclinic
_symmetry_space_group_name_Hall '-P 2ybc'
_symmetry_space_group_name_H-M 'P 1 21/c 1'
_atom_sites_solution_hydrogens geom
_atom_sites_solution_primary direct
_atom_sites_solution_secondary difmap
_audit_creation_method SHELXL-97
_cell_angle_alpha 90.00
_cell_angle_beta 99.277(3)
_cell_angle_gamma 90.00
_cell_formula_units_Z 4
_cell_length_a 9.4104(5)
_cell_length_b 16.0595(10)
_cell_length_c 10.0214(5)
_cell_measurement_reflns_used 8238
_cell_measurement_temperature 173(2)
_cell_measurement_theta_max 27.485
_cell_measurement_theta_min 0.998
_cell_volume 1494.69(14)
_computing_cell_refinement 'Denzo (Nonius B.V., 1998)'
_computing_data_collection 'Collect (Nonius B.V., 1998)'
_computing_data_reduction 'Denzo (Nonius B.V., 1998)'
_computing_molecular_graphics 'PLATON 98 (Spek, 1998)'
_computing_publication_material 'SHELXL-97 (Sheldrick, 1997)'
_computing_structure_refinement 'SHELXL-97 (Sheldrick, 1997)'
_computing_structure_solution 'SHELXS-97 (Sheldrick, 1997)'
_diffrn_ambient_temperature 173(2)
_diffrn_measured_fraction_theta_full 0.996
_diffrn_measured_fraction_theta_max 0.996
_diffrn_measurement_device_type KappaCCD
_diffrn_measurement_method 'phi and omega scans'
_diffrn_radiation_monochromator graphite
_diffrn_radiation_source 'fine-focus sealed tube'
_diffrn_radiation_type MoK\a
_diffrn_radiation_wavelength 0.71073
_diffrn_reflns_av_R_equivalents 0.0648
_diffrn_reflns_av_sigmaI/netI 0.0552
_diffrn_reflns_limit_h_max 11
_diffrn_reflns_limit_h_min -12
_diffrn_reflns_limit_k_max 20
_diffrn_reflns_limit_k_min -18
_diffrn_reflns_limit_l_max 13
_diffrn_reflns_limit_l_min -10
_diffrn_reflns_number 10729
_diffrn_reflns_theta_full 27.47
_diffrn_reflns_theta_max 27.47
_diffrn_reflns_theta_min 2.19
_exptl_absorpt_coefficient_mu 0.183
_exptl_absorpt_correction_type none
_exptl_crystal_colour colorless
_exptl_crystal_density_diffrn 1.348
_exptl_crystal_density_method 'not measured'
_exptl_crystal_description block
_exptl_crystal_F_000 632
_exptl_crystal_size_max 0.35
_exptl_crystal_size_mid 0.30
_exptl_crystal_size_min 0.25
_refine_diff_density_max 0.792
_refine_diff_density_min -0.467
_refine_diff_density_rms 0.167
_refine_ls_extinction_coef 0.079(7)
_refine_ls_extinction_expression Fc^*^=kFc[1+0.001xFc^2^\l^3^/sin(2\q)]^-1/4^
_refine_ls_extinction_method SHELXL
_refine_ls_goodness_of_fit_ref 1.150
_refine_ls_hydrogen_treatment constr
_refine_ls_matrix_type full
_refine_ls_number_parameters 200
_refine_ls_number_reflns 3414
_refine_ls_number_restraints 0
_refine_ls_restrained_S_all 1.150
_refine_ls_R_factor_all 0.0834
_refine_ls_R_factor_gt 0.0570
_refine_ls_shift/su_max 0.000
_refine_ls_shift/su_mean 0.000
_refine_ls_structure_factor_coef Fsqd
_refine_ls_weighting_details 'calc w=1/[\s^2^(Fo^2^)+(0.1011P)^2^+0.0000P] where P=(Fo^2^+2Fc^2^)/3'
_refine_ls_weighting_scheme calc
_refine_ls_wR_factor_gt 0.1403
_refine_ls_wR_factor_ref 0.1720
_reflns_number_gt 2517
_reflns_number_total 3414
_reflns_threshold_expression I>2sigma(I)
_cod_data_source_file C0DT01183E.TXT
_cod_data_source_block colo34
_cod_depositor_comments
;
The following automatic conversions were performed:
'_symmetry_cell_setting' value 'Monoclinic' changed to 'monoclinic'
according to '/home/saulius/struct/CIF-dictionaries/cif_core.dic'
dictionary named 'cif_core.dic' version 2.4.1 from 2010-06-29.

Automatic conversion script
Id: cif_fix_enum 1555 2011-01-17 13:19:09Z saulius 
;
_cod_original_sg_symbol_H-M 'P 21/c'
_cod_database_code 7014804

loop_
_symmetry_equiv_pos_as_xyz
'x, y, z'
'-x, y+1/2, -z+1/2'
'-x, -y, -z'
'x, -y-1/2, z-1/2'

loop_
_atom_site_label
_atom_site_type_symbol
_atom_site_fract_x
_atom_site_fract_y
_atom_site_fract_z
_atom_site_U_iso_or_equiv
_atom_site_adp_type
_atom_site_occupancy
_atom_site_symmetry_multiplicity
_atom_site_calc_flag
_atom_site_refinement_flags
_atom_site_disorder_assembly
_atom_site_disorder_group
C1 C 0.1774(2) -0.02780(15) 0.9538(2) 0.0363(6) Uani 1 1 d . . .
H1 H 0.1360 -0.0660 1.0090 0.044 Uiso 1 1 calc R . .
C2 C 0.3027(2) -0.04111(14) 0.90204(19) 0.0294(5) Uani 1 1 d . . .
C3 C 0.4100(2) -0.10257(14) 0.9036(2) 0.0327(5) Uani 1 1 d . . .
H3 H 0.4035 -0.1539 0.9494 0.039 Uiso 1 1 calc R . .
C4 C 0.5228(2) -0.08696(14) 0.8382(2) 0.0330(5) Uani 1 1 d . . .
H4 H 0.5963 -0.1276 0.8393 0.040 Uiso 1 1 calc R . .
C5 C 0.5328(2) -0.01094(13) 0.7683(2) 0.0287(5) Uani 1 1 d . . .
H5 H 0.6136 -0.0017 0.7243 0.034 Uiso 1 1 calc R . .
C6 C 0.4300(2) 0.04907(13) 0.7624(2) 0.0261(5) Uani 1 1 d . . .
C7 C 0.6009(2) 0.15623(12) 0.6324(2) 0.0256(5) Uani 1 1 d . . .
C8 C 0.7198(2) 0.16825(14) 0.7332(2) 0.0342(5) Uani 1 1 d . . .
H8 H 0.7061 0.1715 0.8249 0.041 Uiso 1 1 calc R . .
C9 C 0.8573(3) 0.17556(16) 0.7023(3) 0.0414(6) Uani 1 1 d . . .
H9 H 0.9374 0.1822 0.7724 0.050 Uiso 1 1 calc R . .
C10 C 0.8775(3) 0.17320(15) 0.5689(3) 0.0395(6) Uani 1 1 d . . .
H10 H 0.9716 0.1788 0.5471 0.047 Uiso 1 1 calc R . .
C11 C 0.7620(3) 0.16281(14) 0.4679(3) 0.0363(6) Uani 1 1 d . . .
H11 H 0.7766 0.1618 0.3762 0.044 Uiso 1 1 calc R . .
C12 C 0.6230(2) 0.15367(13) 0.4983(2) 0.0302(5) Uani 1 1 d . . .
H12 H 0.5438 0.1457 0.4277 0.036 Uiso 1 1 calc R . .
C13 C 0.2975(2) 0.13885(13) 0.5317(2) 0.0262(5) Uani 1 1 d . . .
C14 C 0.2260(2) 0.06419(14) 0.4937(2) 0.0319(5) Uani 1 1 d . . .
H14 H 0.2431 0.0168 0.5507 0.038 Uiso 1 1 calc R . .
C15 C 0.1303(3) 0.05872(15) 0.3730(2) 0.0381(6) Uani 1 1 d . . .
H15 H 0.0809 0.0080 0.3487 0.046 Uiso 1 1 calc R . .
C16 C 0.1068(2) 0.12726(16) 0.2881(2) 0.0383(6) Uani 1 1 d . . .
H16 H 0.0427 0.1232 0.2048 0.046 Uiso 1 1 calc R . .
C17 C 0.1764(2) 0.20137(16) 0.3246(2) 0.0382(6) Uani 1 1 d . . .
H17 H 0.1610 0.2482 0.2660 0.046 Uiso 1 1 calc R . .
C18 C 0.2688(2) 0.20751(14) 0.4464(2) 0.0326(5) Uani 1 1 d . . .
H18 H 0.3134 0.2594 0.4724 0.039 Uiso 1 1 calc R . .
N1 N 0.1226(2) 0.04725(13) 0.9146(2) 0.0398(5) Uani 1 1 d . . .
N2 N 0.20675(19) 0.08462(13) 0.83903(19) 0.0357(5) Uani 1 1 d . . .
N3 N 0.31655(18) 0.03144(11) 0.83112(17) 0.0268(4) Uani 1 1 d . . .
P1 P 0.42520(6) 0.15362(4) 0.68810(5) 0.0270(2) Uani 1 1 d . . .

loop_
_atom_site_aniso_label
_atom_site_aniso_U_11
_atom_site_aniso_U_22
_atom_site_aniso_U_33
_atom_site_aniso_U_23
_atom_site_aniso_U_13
_atom_site_aniso_U_12
C1 0.0326(12) 0.0424(15) 0.0353(12) 0.0050(11) 0.0102(10) -0.0060(11)
C2 0.0324(11) 0.0314(12) 0.0247(10) 0.0001(9) 0.0051(9) -0.0070(9)
C3 0.0408(13) 0.0295(12) 0.0275(11) 0.0009(9) 0.0049(10) -0.0031(10)
C4 0.0370(12) 0.0337(13) 0.0284(11) 0.0002(9) 0.0058(9) 0.0088(10)
C5 0.0289(11) 0.0305(12) 0.0277(10) -0.0016(9) 0.0078(9) 0.0007(9)
C6 0.0264(10) 0.0297(12) 0.0233(10) -0.0020(8) 0.0073(9) -0.0034(9)
C7 0.0287(11) 0.0199(10) 0.0294(11) 0.0000(8) 0.0080(9) -0.0020(8)
C8 0.0336(12) 0.0368(13) 0.0329(12) 0.0008(10) 0.0075(10) -0.0065(10)
C9 0.0287(12) 0.0466(16) 0.0477(14) 0.0002(12) 0.0022(11) -0.0087(11)
C10 0.0284(12) 0.0382(14) 0.0550(15) 0.0019(12) 0.0160(11) -0.0046(10)
C11 0.0379(13) 0.0349(13) 0.0408(13) 0.0009(10) 0.0205(11) 0.0030(10)
C12 0.0305(11) 0.0296(12) 0.0314(11) -0.0010(9) 0.0076(9) -0.0011(9)
C13 0.0216(10) 0.0259(11) 0.0329(11) 0.0013(8) 0.0099(9) 0.0029(8)
C14 0.0330(12) 0.0250(12) 0.0385(12) 0.0004(9) 0.0084(10) 0.0020(9)
C15 0.0357(12) 0.0332(14) 0.0448(14) -0.0046(10) 0.0048(11) -0.0033(10)
C16 0.0295(11) 0.0477(15) 0.0366(13) 0.0009(11) 0.0016(10) 0.0004(11)
C17 0.0293(12) 0.0433(15) 0.0422(13) 0.0101(11) 0.0063(10) 0.0009(10)
C18 0.0255(10) 0.0275(12) 0.0445(13) 0.0043(10) 0.0044(10) -0.0024(9)
N1 0.0310(10) 0.0495(13) 0.0415(11) 0.0049(10) 0.0141(9) -0.0016(9)
N2 0.0295(10) 0.0375(12) 0.0431(11) 0.0038(9) 0.0154(9) 0.0033(8)
N3 0.0241(9) 0.0294(10) 0.0279(9) 0.0001(7) 0.0070(7) -0.0005(7)
P1 0.0265(3) 0.0257(4) 0.0302(3) -0.0014(2) 0.0088(2) -0.0008(2)

loop_
_atom_type_symbol
_atom_type_description
_atom_type_scat_dispersion_real
_atom_type_scat_dispersion_imag
_atom_type_scat_source
C C 0.0033 0.0016 'International Tables Vol C Tables 4.2.6.8 and 6.1.1.4'
H H 0.0000 0.0000 'International Tables Vol C Tables 4.2.6.8 and 6.1.1.4'
N N 0.0061 0.0033 'International Tables Vol C Tables 4.2.6.8 and 6.1.1.4'
P P 0.1023 0.0942 'International Tables Vol C Tables 4.2.6.8 and 6.1.1.4'

loop_
_geom_angle_atom_site_label_1
_geom_angle_atom_site_label_2
_geom_angle_atom_site_label_3
_geom_angle
_geom_angle_site_symmetry_1
_geom_angle_site_symmetry_3
_geom_angle_publ_flag
N1 C1 C2 109.88(19) . . ?
N1 C1 H1 125.1 . . ?
C2 C1 H1 125.1 . . ?
C1 C2 N3 102.72(19) . . ?
C1 C2 C3 139.3(2) . . ?
N3 C2 C3 117.94(18) . . ?
C4 C3 C2 118.7(2) . . ?
C4 C3 H3 120.7 . . ?
C2 C3 H3 120.7 . . ?
C3 C4 C5 121.1(2) . . ?
C3 C4 H4 119.5 . . ?
C5 C4 H4 119.5 . . ?
C6 C5 C4 121.89(19) . . ?
C6 C5 H5 119.1 . . ?
C4 C5 H5 119.1 . . ?
C5 C6 N3 115.60(19) . . ?
C5 C6 P1 129.58(16) . . ?
N3 C6 P1 114.64(15) . . ?
C12 C7 C8 118.4(2) . . ?
C12 C7 P1 125.20(17) . . ?
C8 C7 P1 116.22(15) . . ?
C9 C8 C7 121.3(2) . . ?
C9 C8 H8 119.3 . . ?
C7 C8 H8 119.3 . . ?
C10 C9 C8 119.6(2) . . ?
C10 C9 H9 120.2 . . ?
C8 C9 H9 120.2 . . ?
C11 C10 C9 120.1(2) . . ?
C11 C10 H10 119.9 . . ?
C9 C10 H10 119.9 . . ?
C10 C11 C12 120.7(2) . . ?
C10 C11 H11 119.7 . . ?
C12 C11 H11 119.7 . . ?
C7 C12 C11 119.8(2) . . ?
C7 C12 H12 120.1 . . ?
C11 C12 H12 120.1 . . ?
C18 C13 C14 118.3(2) . . ?
C18 C13 P1 117.27(17) . . ?
C14 C13 P1 124.46(17) . . ?
C15 C14 C13 120.5(2) . . ?
C15 C14 H14 119.7 . . ?
C13 C14 H14 119.7 . . ?
C16 C15 C14 120.0(2) . . ?
C16 C15 H15 120.0 . . ?
C14 C15 H15 120.0 . . ?
C17 C16 C15 120.0(2) . . ?
C17 C16 H16 120.0 . . ?
C15 C16 H16 120.0 . . ?
C16 C17 C18 120.0(2) . . ?
C16 C17 H17 120.0 . . ?
C18 C17 H17 120.0 . . ?
C17 C18 C13 121.1(2) . . ?
C17 C18 H18 119.4 . . ?
C13 C18 H18 119.4 . . ?
N2 N1 C1 109.67(18) . . ?
N1 N2 N3 106.28(18) . . ?
N2 N3 C2 111.45(16) . . ?
N2 N3 C6 123.76(18) . . ?
C2 N3 C6 124.78(17) . . ?
C7 P1 C13 104.06(9) . . ?
C7 P1 C6 100.39(9) . . ?
C13 P1 C6 101.48(10) . . ?

loop_
_geom_bond_atom_site_label_1
_geom_bond_atom_site_label_2
_geom_bond_distance
_geom_bond_site_symmetry_2
_geom_bond_publ_flag
C1 N1 1.344(3) . ?
C1 C2 1.379(3) . ?
C1 H1 0.9500 . ?
C2 N3 1.382(3) . ?
C2 C3 1.411(3) . ?
C3 C4 1.358(3) . ?
C3 H3 0.9500 . ?
C4 C5 1.418(3) . ?
C4 H4 0.9500 . ?
C5 C6 1.360(3) . ?
C5 H5 0.9500 . ?
C6 N3 1.390(2) . ?
C6 P1 1.834(2) . ?
C7 C12 1.394(3) . ?
C7 C8 1.395(3) . ?
C7 P1 1.828(2) . ?
C8 C9 1.384(3) . ?
C8 H8 0.9500 . ?
C9 C10 1.380(4) . ?
C9 H9 0.9500 . ?
C10 C11 1.372(4) . ?
C10 H10 0.9500 . ?
C11 C12 1.398(3) . ?
C11 H11 0.9500 . ?
C12 H12 0.9500 . ?
C13 C18 1.395(3) . ?
C13 C14 1.398(3) . ?
C13 P1 1.830(2) . ?
C14 C15 1.389(3) . ?
C14 H14 0.9500 . ?
C15 C16 1.387(3) . ?
C15 H15 0.9500 . ?
C16 C17 1.379(3) . ?
C16 H16 0.9500 . ?
C17 C18 1.383(3) . ?
C17 H17 0.9500 . ?
C18 H18 0.9500 . ?
N1 N2 1.325(3) . ?
N2 N3 1.353(2) . ?

loop_
_geom_torsion_atom_site_label_1
_geom_torsion_atom_site_label_2
_geom_torsion_atom_site_label_3
_geom_torsion_atom_site_label_4
_geom_torsion
_geom_torsion_site_symmetry_1
_geom_torsion_site_symmetry_2
_geom_torsion_site_symmetry_3
_geom_torsion_site_symmetry_4
_geom_torsion_publ_flag
N1 C1 C2 N3 0.3(2) . . . . ?
N1 C1 C2 C3 179.5(3) . . . . ?
C1 C2 C3 C4 -177.7(2) . . . . ?
N3 C2 C3 C4 1.4(3) . . . . ?
C2 C3 C4 C5 -0.7(3) . . . . ?
C3 C4 C5 C6 -0.6(3) . . . . ?
C4 C5 C6 N3 1.0(3) . . . . ?
C4 C5 C6 P1 175.79(16) . . . . ?
C12 C7 C8 C9 -1.5(3) . . . . ?
P1 C7 C8 C9 -176.67(19) . . . . ?
C7 C8 C9 C10 1.8(4) . . . . ?
C8 C9 C10 C11 -0.7(4) . . . . ?
C9 C10 C11 C12 -0.6(4) . . . . ?
C8 C7 C12 C11 0.2(3) . . . . ?
P1 C7 C12 C11 174.87(17) . . . . ?
C10 C11 C12 C7 0.9(3) . . . . ?
C18 C13 C14 C15 0.7(3) . . . . ?
P1 C13 C14 C15 179.76(15) . . . . ?
C13 C14 C15 C16 1.1(3) . . . . ?
C14 C15 C16 C17 -1.2(3) . . . . ?
C15 C16 C17 C18 -0.5(3) . . . . ?
C16 C17 C18 C13 2.5(3) . . . . ?
C14 C13 C18 C17 -2.5(3) . . . . ?
P1 C13 C18 C17 178.37(16) . . . . ?
C2 C1 N1 N2 -0.2(3) . . . . ?
C1 N1 N2 N3 0.0(3) . . . . ?
N1 N2 N3 C2 0.2(2) . . . . ?
N1 N2 N3 C6 -178.48(18) . . . . ?
C1 C2 N3 N2 -0.3(2) . . . . ?
C3 C2 N3 N2 -179.70(18) . . . . ?
C1 C2 N3 C6 178.37(18) . . . . ?
C3 C2 N3 C6 -1.0(3) . . . . ?
C5 C6 N3 N2 178.32(19) . . . . ?
P1 C6 N3 N2 2.8(3) . . . . ?
C5 C6 N3 C2 -0.2(3) . . . . ?
P1 C6 N3 C2 -175.77(16) . . . . ?
C12 C7 P1 C13 4.4(2) . . . . ?
C8 C7 P1 C13 179.12(16) . . . . ?
C12 C7 P1 C6 109.10(18) . . . . ?
C8 C7 P1 C6 -76.14(17) . . . . ?
C18 C13 P1 C7 -75.14(18) . . . . ?
C14 C13 P1 C7 105.81(18) . . . . ?
C18 C13 P1 C6 -179.06(16) . . . . ?
C14 C13 P1 C6 1.89(19) . . . . ?
C5 C6 P1 C7 -2.8(2) . . . . ?
N3 C6 P1 C7 171.98(15) . . . . ?
C5 C6 P1 C13 104.0(2) . . . . ?
N3 C6 P1 C13 -81.21(16) . . . . ?

loop_
_cod_related_entry_id
_cod_related_entry_database
_cod_related_entry_code
1 ChemSpider 30652783
